data_2218217
loop_
_publ_author_name
'Jiang, Yuqin'
'Wan, Xiangjian'
'Chen, Yongsheng'

_publ_section_title
;
 3-<i>tert</i>-Butyl-5,6,8-trinitronaphtho[1,8a,8-<i>cd</i>][1,2]dithiole
;
_journal_coeditor_code PK2089
_journal_issue 5
_journal_name_full 'Acta Crystallographica Section E'
_journal_page_first o830
_journal_paper_doi 10.1107/S160053680800946X
_journal_volume 64
_journal_year 2008
_chemical_formula_iupac 'C14 H11 N3 O6 S2'
_chemical_formula_moiety 'C14 H11 N3 O6 S2'
_chemical_formula_sum 'C14 H11 N3 O6 S2'
_chemical_formula_weight 381.38
_chemical_name_systematic
;
3-<i>tert</i>-Butyl-5,6,8-trinitronaphtho[1,8a,8-cd][1,2]dithiole
;
_space_group_IT_number 15
_symmetry_cell_setting monoclinic
_symmetry_space_group_name_Hall '-C 2yc'
_symmetry_space_group_name_H-M 'C 1 2/c 1'
_atom_sites_solution_hydrogens geom
_atom_sites_solution_primary direct
_atom_sites_solution_secondary difmap
_cell_angle_alpha 90.00
_cell_angle_beta 105.909(3)
_cell_angle_gamma 90.00
_cell_formula_units_Z 8
_cell_length_a 19.477(3)
_cell_length_b 20.754(4)
_cell_length_c 8.1658(14)
_cell_measurement_reflns_used 2099
_cell_measurement_temperature 294(2)
_cell_measurement_theta_max 25.83
_cell_measurement_theta_min 2.71
_cell_volume 3174.4(10)
_computing_cell_refinement 'SAINT (Bruker, 1997)'
_computing_data_collection 'SMART (Bruker, 1997)'
_computing_data_reduction 'SAINT (Bruker, 1997)'
_computing_molecular_graphics 'SHELXTL (Sheldrick, 2008)'
_computing_publication_material 'SHELXTL (Sheldrick, 2008)'
_computing_structure_refinement 'SHELXL97 (Sheldrick, 2008)'
_computing_structure_solution 'SHELXS97 (Sheldrick, 2008)'
_diffrn_ambient_temperature 294(2)
_diffrn_measured_fraction_theta_full 1.000
_diffrn_measured_fraction_theta_max 1.000
_diffrn_measurement_device_type 'Bruker SMART CCD area-detector'
_diffrn_measurement_method '\f and \w'
_diffrn_radiation_monochromator graphite
_diffrn_radiation_source 'fine-focus sealed tube'
_diffrn_radiation_type MoK\a
_diffrn_radiation_wavelength 0.71073
_diffrn_reflns_av_R_equivalents 0.0366
_diffrn_reflns_av_sigmaI/netI 0.0407
_diffrn_reflns_limit_h_max 23
_diffrn_reflns_limit_h_min -19
_diffrn_reflns_limit_k_max 22
_diffrn_reflns_limit_k_min -24
_diffrn_reflns_limit_l_max 9
_diffrn_reflns_limit_l_min -9
_diffrn_reflns_number 8118
_diffrn_reflns_theta_full 25.02
_diffrn_reflns_theta_max 25.02
_diffrn_reflns_theta_min 1.46
_diffrn_standards_number 0
_exptl_absorpt_coefficient_mu 0.374
_exptl_absorpt_correction_T_max 0.964
_exptl_absorpt_correction_T_min 0.876
_exptl_absorpt_correction_type multi-scan
_exptl_absorpt_process_details '(SADABS; Bruker, 1997)'
_exptl_crystal_colour red
_exptl_crystal_density_diffrn 1.596
_exptl_crystal_density_method 'not measured'
_exptl_crystal_description block
_exptl_crystal_F_000 1568
_exptl_crystal_size_max 0.26
_exptl_crystal_size_mid 0.24
_exptl_crystal_size_min 0.10
_refine_diff_density_max 0.235
_refine_diff_density_min -0.255
_refine_ls_extinction_method none
_refine_ls_goodness_of_fit_ref 1.032
_refine_ls_hydrogen_treatment constr
_refine_ls_matrix_type full
_refine_ls_number_parameters 229
_refine_ls_number_reflns 2803
_refine_ls_number_restraints 0
_refine_ls_restrained_S_all 1.032
_refine_ls_R_factor_all 0.0697
_refine_ls_R_factor_gt 0.0382
_refine_ls_shift/su_max 0.001
_refine_ls_shift/su_mean 0.000
_refine_ls_structure_factor_coef Fsqd
_refine_ls_weighting_details 'calc w=1/[\s^2^(Fo^2^)+(0.0578P)^2^] where P=(Fo^2^+2Fc^2^)/3'
_refine_ls_weighting_scheme calc
_refine_ls_wR_factor_gt 0.0908
_refine_ls_wR_factor_ref 0.1082
_reflns_number_gt 1856
_reflns_number_total 2803
_reflns_threshold_expression I>2\s(I)
_cod_data_source_file pk2089.cif
_cod_data_source_block I
_cod_depositor_comments
;
The following automatic conversions were performed:
'_symmetry_cell_setting' value 'Monoclinic' changed to 'monoclinic'
according to '/home/saulius/struct/CIF-dictionaries/cif_core.dic'
dictionary named 'cif_core.dic' version 2.4.1 from 2010-06-29.

Automatic conversion script
Id: cif_fix_enum 1527 2010-12-29 10:47:43Z saulius 

The following automatic conversions were performed:

'_symmetry_cell_setting' value 'Monoclinic' changed to 'monoclinic'
according to /home/saulius/struct/CIF-dictionaries/cif_core.dic
dictionary named 'cif_core.dic' version 2.4.1 from 2010-06-29.

Automatic conversion script
Id: cif_fix_values 1715 2011-07-08 13:25:40Z adriana 
;
_cod_original_sg_symbol_H-M 'C 2/c'
_cod_database_code 2218217
_cod_database_fobs_code 2218217

loop_
_symmetry_equiv_pos_as_xyz
'x, y, z'
'-x, y, -z+1/2'
'x+1/2, y+1/2, z'
'-x+1/2, y+1/2, -z+1/2'
'-x, -y, -z'
'x, -y, z-1/2'
'-x+1/2, -y+1/2, -z'
'x+1/2, -y+1/2, z-1/2'

loop_
_atom_site_type_symbol
_atom_site_label
_atom_site_fract_x
_atom_site_fract_y
_atom_site_fract_z
_atom_site_U_iso_or_equiv
_atom_site_adp_type
_atom_site_calc_flag
_atom_site_refinement_flags
_atom_site_occupancy
S S1 0.22607(3) 0.26843(3) 0.74057(9) 0.0476(2) Uani d . 1
S S2 0.21867(3) 0.17028(3) 0.77160(9) 0.0490(2) Uani d . 1
O O1 -0.10572(11) 0.34597(11) 0.3300(3) 0.0838(7) Uani d . 1
O O2 -0.12517(9) 0.26776(9) 0.4864(2) 0.0525(5) Uani d . 1
O O3 -0.10009(10) 0.18790(11) 0.2446(2) 0.0661(6) Uani d . 1
O O4 -0.12944(10) 0.12220(10) 0.4212(3) 0.0665(6) Uani d . 1
O O5 0.08457(13) 0.00261(10) 0.7190(3) 0.1019(9) Uani d . 1
O O6 0.18753(12) 0.05183(10) 0.7857(3) 0.0809(7) Uani d . 1
N N1 -0.08510(11) 0.30111(12) 0.4295(3) 0.0494(6) Uani d . 1
N N2 -0.08763(12) 0.15858(12) 0.3800(3) 0.0513(6) Uani d . 1
N N3 0.12234(14) 0.05040(12) 0.7216(3) 0.0693(8) Uani d . 1
C C1 0.13641(12) 0.28171(11) 0.6422(3) 0.0349(6) Uani d . 1
C C2 0.09381(12) 0.22503(11) 0.6122(3) 0.0332(6) Uani d . 1
C C3 0.12897(13) 0.16621(11) 0.6715(3) 0.0378(6) Uani d . 1
C C4 0.08893(14) 0.10991(12) 0.6509(3) 0.0469(7) Uani d . 1
C C5 0.01708(14) 0.10991(13) 0.5605(3) 0.0487(7) Uani d . 1
H H5 -0.0084 0.0714 0.5431 0.058 Uiso calc R 1
C C6 -0.01603(12) 0.16565(12) 0.4978(3) 0.0402(6) Uani d . 1
C C7 0.01938(12) 0.22687(11) 0.5293(3) 0.0349(6) Uani d . 1
C C8 -0.00856(12) 0.28886(12) 0.4886(3) 0.0378(6) Uani d . 1
C C9 0.03362(13) 0.34351(12) 0.5203(3) 0.0418(6) Uani d . 1
H H9 0.0116 0.3831 0.4882 0.050 Uiso calc R 1
C C10 0.10644(13) 0.34324(12) 0.5964(3) 0.0388(6) Uani d . 1
C C11 0.14946(14) 0.40632(12) 0.6359(3) 0.0445(7) Uani d . 1
C C12 0.20882(15) 0.40735(14) 0.5453(4) 0.0603(8) Uani d . 1
H H12A 0.2363 0.4462 0.5746 0.090 Uiso calc R 1
H H12B 0.1880 0.4058 0.4244 0.090 Uiso calc R 1
H H12C 0.2394 0.3707 0.5803 0.090 Uiso calc R 1
C C13 0.18252(17) 0.41303(14) 0.8288(3) 0.0655(9) Uani d . 1
H H13A 0.2145 0.3777 0.8691 0.098 Uiso calc R 1
H H13B 0.1453 0.4127 0.8853 0.098 Uiso calc R 1
H H13C 0.2084 0.4529 0.8523 0.098 Uiso calc R 1
C C14 0.10141(16) 0.46540(13) 0.5768(4) 0.0678(9) Uani d . 1
H H14A 0.1295 0.5040 0.6038 0.102 Uiso calc R 1
H H14B 0.0643 0.4661 0.6338 0.102 Uiso calc R 1
H H14C 0.0804 0.4631 0.4560 0.102 Uiso calc R 1

loop_
_atom_site_aniso_label
_atom_site_aniso_U_11
_atom_site_aniso_U_22
_atom_site_aniso_U_33
_atom_site_aniso_U_12
_atom_site_aniso_U_13
_atom_site_aniso_U_23
S1 0.0239(3) 0.0561(5) 0.0571(5) 0.0011(3) 0.0013(3) -0.0029(3)
S2 0.0287(4) 0.0533(4) 0.0576(5) 0.0105(3) -0.0008(3) -0.0063(3)
O1 0.0463(13) 0.1089(19) 0.0858(15) 0.0205(12) 0.0004(11) 0.0525(15)
O2 0.0270(10) 0.0763(14) 0.0557(12) 0.0019(9) 0.0140(9) 0.0021(10)
O3 0.0457(12) 0.1145(17) 0.0317(10) 0.0013(11) 0.0000(9) -0.0013(11)
O4 0.0399(12) 0.0745(15) 0.0789(14) -0.0160(11) 0.0057(11) -0.0059(11)
O5 0.0882(18) 0.0412(13) 0.155(3) -0.0054(12) -0.0030(17) -0.0026(14)
O6 0.0535(14) 0.0582(13) 0.1134(19) 0.0205(11) -0.0069(13) -0.0051(12)
N1 0.0285(12) 0.0749(17) 0.0422(13) 0.0080(11) 0.0051(10) 0.0072(12)
N2 0.0314(13) 0.0721(17) 0.0468(14) -0.0024(12) 0.0050(11) -0.0145(12)
N3 0.0602(18) 0.0427(15) 0.093(2) 0.0105(14) 0.0005(16) -0.0149(14)
C1 0.0269(13) 0.0478(15) 0.0289(13) 0.0022(11) 0.0060(10) -0.0008(11)
C2 0.0247(13) 0.0481(15) 0.0252(12) 0.0044(11) 0.0042(10) -0.0027(10)
C3 0.0315(13) 0.0438(15) 0.0352(13) 0.0043(11) 0.0041(11) -0.0106(11)
C4 0.0418(16) 0.0425(16) 0.0504(16) 0.0070(13) 0.0027(13) -0.0099(13)
C5 0.0423(16) 0.0485(17) 0.0507(17) -0.0061(13) 0.0053(13) -0.0127(13)
C6 0.0269(13) 0.0571(17) 0.0336(14) -0.0022(12) 0.0032(11) -0.0081(12)
C7 0.0292(13) 0.0541(16) 0.0219(12) 0.0015(11) 0.0079(10) -0.0016(11)
C8 0.0248(13) 0.0569(17) 0.0303(13) 0.0072(12) 0.0051(10) 0.0064(12)
C9 0.0395(15) 0.0478(17) 0.0383(14) 0.0105(12) 0.0107(12) 0.0116(12)
C10 0.0350(14) 0.0505(17) 0.0313(13) 0.0015(12) 0.0097(11) 0.0039(11)
C11 0.0460(17) 0.0451(16) 0.0410(15) -0.0004(12) 0.0097(13) 0.0026(12)
C12 0.0556(19) 0.066(2) 0.0591(19) -0.0194(15) 0.0155(15) -0.0042(14)
C13 0.094(3) 0.0513(18) 0.0480(18) -0.0007(16) 0.0145(17) -0.0109(14)
C14 0.068(2) 0.0496(18) 0.082(2) 0.0001(15) 0.0139(17) 0.0122(15)

loop_
_atom_type_symbol
_atom_type_description
_atom_type_scat_dispersion_real
_atom_type_scat_dispersion_imag
_atom_type_scat_source
C C 0.0033 0.0016 'International Tables Vol C Tables 4.2.6.8 and 6.1.1.4'
H H 0.0000 0.0000 'International Tables Vol C Tables 4.2.6.8 and 6.1.1.4'
N N 0.0061 0.0033 'International Tables Vol C Tables 4.2.6.8 and 6.1.1.4'
O O 0.0106 0.0060 'International Tables Vol C Tables 4.2.6.8 and 6.1.1.4'
S S 0.1246 0.1234 'International Tables Vol C Tables 4.2.6.8 and 6.1.1.4'

loop_
_geom_angle_atom_site_label_1
_geom_angle_atom_site_label_2
_geom_angle_atom_site_label_3
_geom_angle
C1 S1 S2 96.81(8)
C3 S2 S1 94.96(9)
O2 N1 O1 123.5(2)
O2 N1 C8 118.4(2)
O1 N1 C8 118.1(2)
O4 N2 O3 124.9(2)
O4 N2 C6 117.8(2)
O3 N2 C6 117.3(2)
O5 N3 O6 124.5(3)
O5 N3 C4 118.8(3)
O6 N3 C4 116.6(3)
C10 C1 C2 121.6(2)
C10 C1 S1 123.91(18)
C2 C1 S1 114.50(17)
C3 C2 C1 116.7(2)
C3 C2 C7 121.3(2)
C1 C2 C7 122.0(2)
C4 C3 C2 118.7(2)
C4 C3 S2 124.31(19)
C2 C3 S2 116.97(18)
C3 C4 C5 120.9(2)
C3 C4 N3 119.7(2)
C5 C4 N3 119.4(2)
C6 C5 C4 120.4(2)
C6 C5 H5 119.8
C4 C5 H5 119.8
C5 C6 C7 122.2(2)
C5 C6 N2 115.5(2)
C7 C6 N2 122.0(2)
C8 C7 C2 114.6(2)
C8 C7 C6 129.4(2)
C2 C7 C6 116.0(2)
C9 C8 C7 122.5(2)
C9 C8 N1 114.8(2)
C7 C8 N1 122.3(2)
C8 C9 C10 124.3(2)
C8 C9 H9 117.8
C10 C9 H9 117.8
C9 C10 C1 114.9(2)
C9 C10 C11 121.5(2)
C1 C10 C11 123.5(2)
C12 C11 C13 109.5(2)
C12 C11 C14 108.2(2)
C13 C11 C14 107.3(2)
C12 C11 C10 110.5(2)
C13 C11 C10 110.1(2)
C14 C11 C10 111.3(2)
C11 C12 H12A 109.5
C11 C12 H12B 109.5
H12A C12 H12B 109.5
C11 C12 H12C 109.5
H12A C12 H12C 109.5
H12B C12 H12C 109.5
C11 C13 H13A 109.5
C11 C13 H13B 109.5
H13A C13 H13B 109.5
C11 C13 H13C 109.5
H13A C13 H13C 109.5
H13B C13 H13C 109.5
C11 C14 H14A 109.5
C11 C14 H14B 109.5
H14A C14 H14B 109.5
C11 C14 H14C 109.5
H14A C14 H14C 109.5
H14B C14 H14C 109.5

loop_
_geom_bond_atom_site_label_1
_geom_bond_atom_site_label_2
_geom_bond_distance
S1 C1 1.733(2)
S1 S2 2.0627(10)
S2 C3 1.716(2)
O1 N1 1.229(3)
O2 N1 1.226(3)
O3 N2 1.227(3)
O4 N2 1.223(3)
O5 N3 1.231(3)
O6 N3 1.234(3)
N1 C8 1.458(3)
N2 C6 1.468(3)
N3 C4 1.441(3)
C1 C10 1.411(3)
C1 C2 1.421(3)
C2 C3 1.419(3)
C2 C7 1.422(3)
C3 C4 1.389(3)
C4 C5 1.392(3)
C5 C6 1.355(3)
C5 H5 0.9300
C6 C7 1.435(3)
C7 C8 1.401(3)
C8 C9 1.383(3)
C9 C10 1.384(3)
C9 H9 0.9300
C10 C11 1.540(3)
C11 C12 1.534(4)
C11 C13 1.536(3)
C11 C14 1.538(4)
C12 H12A 0.9600
C12 H12B 0.9600
C12 H12C 0.9600
C13 H13A 0.9600
C13 H13B 0.9600
C13 H13C 0.9600
C14 H14A 0.9600
C14 H14B 0.9600
C14 H14C 0.9600

loop_
_geom_torsion_atom_site_label_1
_geom_torsion_atom_site_label_2
_geom_torsion_atom_site_label_3
_geom_torsion_atom_site_label_4
_geom_torsion
C1 S1 S2 C3 2.27(11)
S2 S1 C1 C10 176.23(18)
S2 S1 C1 C2 -2.85(17)
C10 C1 C2 C3 -176.8(2)
S1 C1 C2 C3 2.3(3)
C10 C1 C2 C7 2.3(3)
S1 C1 C2 C7 -178.63(16)
C1 C2 C3 C4 177.5(2)
C7 C2 C3 C4 -1.5(3)
C1 C2 C3 S2 -0.2(3)
C7 C2 C3 S2 -179.27(17)
S1 S2 C3 C4 -179.1(2)
S1 S2 C3 C2 -1.51(19)
C2 C3 C4 C5 5.7(4)
S2 C3 C4 C5 -176.7(2)
C2 C3 C4 N3 -175.3(2)
S2 C3 C4 N3 2.3(4)
O5 N3 C4 C3 171.9(3)
O6 N3 C4 C3 -6.0(4)
O5 N3 C4 C5 -9.0(4)
O6 N3 C4 C5 173.0(3)
C3 C4 C5 C6 -3.2(4)
N3 C4 C5 C6 177.8(2)
C4 C5 C6 C7 -3.7(4)
C4 C5 C6 N2 169.7(2)
O4 N2 C6 C5 46.7(3)
O3 N2 C6 C5 -130.7(3)
O4 N2 C6 C7 -139.9(2)
O3 N2 C6 C7 42.7(3)
C3 C2 C7 C8 175.8(2)
C1 C2 C7 C8 -3.2(3)
C3 C2 C7 C6 -4.8(3)
C1 C2 C7 C6 176.2(2)
C5 C6 C7 C8 -173.2(2)
N2 C6 C7 C8 13.8(4)
C5 C6 C7 C2 7.6(3)
N2 C6 C7 C2 -165.4(2)
C2 C7 C8 C9 2.6(3)
C6 C7 C8 C9 -176.7(2)
C2 C7 C8 N1 -169.64(19)
C6 C7 C8 N1 11.1(4)
O2 N1 C8 C9 -138.7(2)
O1 N1 C8 C9 38.6(3)
O2 N1 C8 C7 34.1(3)
O1 N1 C8 C7 -148.6(3)
C7 C8 C9 C10 -1.0(4)
N1 C8 C9 C10 171.8(2)
C8 C9 C10 C1 -0.2(4)
C8 C9 C10 C11 -176.9(2)
C2 C1 C10 C9 -0.5(3)
S1 C1 C10 C9 -179.49(17)
C2 C1 C10 C11 176.2(2)
S1 C1 C10 C11 -2.8(3)
C9 C10 C11 C12 -121.4(3)
C1 C10 C11 C12 62.2(3)
C9 C10 C11 C13 117.6(3)
C1 C10 C11 C13 -58.8(3)
C9 C10 C11 C14 -1.2(3)
C1 C10 C11 C14 -177.6(2)

loop_
_cod_related_entry_id
_cod_related_entry_database
_cod_related_entry_code
1 ChemSpider 21117921
